data_7047455
loop_
_publ_author_name
'Zhang, Yujiao'
'Zhang, Shumiao'
'Tian, Zhenzhen'
'Li, Juanjuan'
'Xu, Zhishan'
'Li, Shanshan'
'Liu, Zhe'

_publ_section_title
;
 Phenoxide chelated Ir(iii) N-heterocyclic carbene complexes: synthesis,
 characterization, and evaluation of their in vitro anticancer activity.
;
_journal_issue 39
_journal_name_full 'Dalton transactions (Cambridge, England : 2003)'
_journal_page_first 13781
_journal_page_last 13787
_journal_paper_doi 10.1039/c8dt03159b
_journal_volume 47
_journal_year 2018
_chemical_formula_moiety 'C23 H30 Cl Ir N2 O, C H2 Cl2'
_chemical_formula_sum 'C24 H32 Cl3 Ir N2 O'
_chemical_formula_weight 663.06
_space_group_crystal_system triclinic
_space_group_IT_number 2
_space_group_name_Hall '-P 1'
_space_group_name_H-M_alt 'P -1'
_symmetry_space_group_name_Hall '-P 1'
_symmetry_space_group_name_H-M 'P -1'
_atom_sites_solution_hydrogens mixed
_atom_sites_solution_primary direct
_audit_creation_date 2018-08-28
_audit_creation_method
;
Olex2 1.2
(compiled 2018.05.29 svn.r3508 for OlexSys, GUI svn.r5506)
;
_audit_update_record
;
2018-09-02 deposited with the CCDC.
2018-09-06 downloaded from the CCDC.
;
_cell_angle_alpha 65.73(3)
_cell_angle_beta 80.57(3)
_cell_angle_gamma 74.82(3)
_cell_formula_units_Z 2
_cell_length_a 9.2934(19)
_cell_length_b 11.622(2)
_cell_length_c 13.674(3)
_cell_measurement_reflns_used 6371
_cell_measurement_temperature 293(2)
_cell_measurement_theta_max 28.34
_cell_measurement_theta_min 1.64
_cell_volume 1296.7(6)
_computing_cell_refinement 'Bruker XSCANS'
_computing_data_collection 'Bruker XSCANS'
_computing_data_reduction 'Bruker SHELXTL'
_computing_molecular_graphics 'Olex2 (Dolomanov et al., 2009)'
_computing_publication_material 'Olex2 (Dolomanov et al., 2009)'
_computing_structure_refinement 'ShelXL (Sheldrick, 2015)'
_computing_structure_solution 'ShelXS (Sheldrick, 2008)'
_diffrn_ambient_temperature 293(2)
_diffrn_measured_fraction_theta_full 0.994
_diffrn_measured_fraction_theta_max 0.981
_diffrn_measurement_device_type 'Bruker P4'
_diffrn_measurement_method '\w scans'
_diffrn_radiation_monochromator graphite
_diffrn_radiation_type MoK\a
_diffrn_radiation_wavelength 0.71073
_diffrn_reflns_av_R_equivalents 0.0354
_diffrn_reflns_av_unetI/netI 0.0654
_diffrn_reflns_Laue_measured_fraction_full 0.994
_diffrn_reflns_Laue_measured_fraction_max 0.981
_diffrn_reflns_limit_h_max 12
_diffrn_reflns_limit_h_min -12
_diffrn_reflns_limit_k_max 15
_diffrn_reflns_limit_k_min -15
_diffrn_reflns_limit_l_max 18
_diffrn_reflns_limit_l_min -14
_diffrn_reflns_number 9851
_diffrn_reflns_point_group_measured_fraction_full 0.994
_diffrn_reflns_point_group_measured_fraction_max 0.981
_diffrn_reflns_theta_full 25.242
_diffrn_reflns_theta_max 28.344
_diffrn_reflns_theta_min 1.637
_exptl_absorpt_coefficient_mu 5.475
_exptl_absorpt_correction_T_max 0.335
_exptl_absorpt_correction_T_min 0.245
_exptl_absorpt_correction_type multi-scan
_exptl_absorpt_process_details SADABS
_exptl_crystal_colour yellow
_exptl_crystal_colour_primary yellow
_exptl_crystal_density_diffrn 1.698
_exptl_crystal_density_method 'not measured'
_exptl_crystal_description block
_exptl_crystal_F_000 652
_exptl_crystal_size_max 0.14
_exptl_crystal_size_mid 0.12
_exptl_crystal_size_min 0.11
_refine_diff_density_max 3.056
_refine_diff_density_min -1.937
_refine_diff_density_rms 0.169
_refine_ls_extinction_method none
_refine_ls_goodness_of_fit_ref 0.998
_refine_ls_hydrogen_treatment mixed
_refine_ls_matrix_type full
_refine_ls_number_parameters 311
_refine_ls_number_reflns 6371
_refine_ls_number_restraints 0
_refine_ls_restrained_S_all 0.998
_refine_ls_R_factor_all 0.0566
_refine_ls_R_factor_gt 0.0475
_refine_ls_shift/su_max 0.001
_refine_ls_shift/su_mean 0.000
_refine_ls_structure_factor_coef Fsqd
_refine_ls_weighting_details 'w=1/[\s^2^(Fo^2^)+(0.0709P)^2^] where P=(Fo^2^+2Fc^2^)/3'
_refine_ls_weighting_scheme calc
_refine_ls_wR_factor_gt 0.1177
_refine_ls_wR_factor_ref 0.1213
_reflns_Friedel_coverage 0.000
_reflns_number_gt 5325
_reflns_number_total 6371
_reflns_threshold_expression 'I > 2\s(I)'
_cod_data_source_file c8dt03159b2.cif
_cod_data_source_block miao1
_cod_depositor_comments 'Adding full bibliography for 7047455--7047456.cif.'
_cod_original_cell_volume 1296.8(6)
_cod_database_code 7047455
_shelx_shelxl_version_number 2018/3
_shelx_space_group_comment
;
The symmetry employed for this shelxl refinement is uniquely defined
by the following loop, which should always be used as a source of
symmetry information in preference to the above space-group names.
They are only intended as comments.
;
_shelx_estimated_absorpt_t_max 0.584
_shelx_estimated_absorpt_t_min 0.514
_olex2_refinement_description
;
1. Fixed Uiso
 At 1.2 times of:
  All C(H) groups, All C(H,H) groups, All C(H,H,H,H) groups
 At 1.5 times of:
  All C(H,H,H) groups
2. Others
 Fixed Sof: C23(0.5) H23A(0.5) H23B(0.5) C24(0.5) H24A(0.5) H24B(0.5)
 H24C(0.5) C25(0.5) H25A(0.5) H25B(0.5) H25C(0.5) C26(0.5) H23C(0.5) H26(0.5)
3.a Secondary CH2 refined with riding coordinates:
 C10(H10A,H10B), C22(H22A,H22B), C23(H23A,H23B), C26(H23C,H26)
3.b Aromatic/amide H refined with riding coordinates:
 C11(H11), C12(H12), C13(H13), C14(H14), C19(H19), C20(H20)
3.c Idealised Me refined as rotating group:
 C5(H5A,H5B,H5C), C15(H15A,H15B,H15C), C16(H16A,H16B,H16C), C17(H17A,H17B,
 H17C), C18(H18A,H18B,H18C), C24(H24A,H24B,H24C), C25(H25A,H25B,H25C)
;
_olex2_submission_special_instructions 'No special instructions were received'

loop_
_space_group_symop_operation_xyz
'x, y, z'
'-x, -y, -z'

loop_
_atom_site_label
_atom_site_type_symbol
_atom_site_fract_x
_atom_site_fract_y
_atom_site_fract_z
_atom_site_U_iso_or_equiv
_atom_site_adp_type
_atom_site_occupancy
_atom_site_site_symmetry_order
_atom_site_calc_flag
_atom_site_refinement_flags_posn
_atom_site_refinement_flags_occupancy
Ir1 Ir 0.72771(2) -0.03190(2) 0.73351(2) 0.03838(10) Uani 1 1 d . .
Cl1 Cl 0.46856(18) -0.02315(19) 0.72149(13) 0.0526(4) Uani 1 1 d . .
O1 O 0.7144(5) -0.1943(4) 0.8760(3) 0.0438(10) Uani 1 1 d . .
N1 N 0.7020(7) 0.0098(6) 0.9371(5) 0.0486(13) Uani 1 1 d . .
N2 N 0.5751(7) 0.1779(6) 0.8221(5) 0.0554(15) Uani 1 1 d . .
C1 C 0.6643(8) 0.0615(7) 0.8348(5) 0.0469(15) Uani 1 1 d . .
C2 C 0.9206(7) -0.1355(7) 0.6606(5) 0.0474(15) Uani 1 1 d . .
C3 C 0.8013(7) -0.2118(7) 0.9509(5) 0.0439(14) Uani 1 1 d . .
C4 C 0.7817(8) 0.0661(7) 0.5644(5) 0.0496(16) Uani 1 1 d . .
C5 C 0.6807(11) 0.1713(9) 0.4812(6) 0.071(2) Uani 1 1 d . .
H5A H 0.715694 0.170071 0.411516 0.106 Uiso 1 1 calc GR .
H5B H 0.681211 0.253708 0.481302 0.106 Uiso 1 1 calc GR .
H5C H 0.580778 0.156953 0.497908 0.106 Uiso 1 1 calc GR .
C6 C 0.8024(8) -0.1132(7) 0.9831(5) 0.0466(15) Uani 1 1 d . .
C7 C 0.8111(7) -0.0691(7) 0.5844(5) 0.0461(15) Uani 1 1 d . .
C8 C 0.9597(8) -0.0424(8) 0.6903(6) 0.0525(17) Uani 1 1 d . .
C9 C 0.8787(8) 0.0819(8) 0.6276(6) 0.0534(17) Uani 1 1 d . .
C10 C 0.5108(10) 0.2723(8) 0.7225(7) 0.067(2) Uani 1 1 d . .
H10A H 0.536994 0.235266 0.668386 0.080 Uiso 1 1 calc R .
H10B H 0.555004 0.347211 0.697913 0.080 Uiso 1 1 calc R .
C11 C 0.8997(10) -0.1301(9) 1.0579(6) 0.064(2) Uani 1 1 d . .
H11 H 0.899798 -0.062255 1.077257 0.077 Uiso 1 1 calc R .
C12 C 0.5587(10) 0.1976(8) 0.9173(6) 0.065(2) Uani 1 1 d . .
H12 H 0.503035 0.270713 0.928653 0.077 Uiso 1 1 calc R .
Cl2 Cl 0.6414(7) 0.5485(5) 0.7533(5) 0.177(2) Uani 1 1 d . .
Cl3 Cl 0.3669(6) 0.5908(6) 0.8763(6) 0.191(3) Uani 1 1 d . .
C13 C 0.6360(10) 0.0943(8) 0.9882(6) 0.0595(19) Uani 1 1 d . .
H13 H 0.645102 0.080054 1.059200 0.071 Uiso 1 1 calc R .
C14 C 0.8939(9) -0.3306(8) 1.0029(6) 0.0613(19) Uani 1 1 d . .
H14 H 0.891659 -0.400267 0.986588 0.074 Uiso 1 1 calc R .
C15 C 0.7333(10) -0.1278(9) 0.5340(6) 0.067(2) Uani 1 1 d . .
H15A H 0.761725 -0.099948 0.458453 0.100 Uiso 1 1 calc GR .
H15B H 0.627080 -0.100383 0.544172 0.100 Uiso 1 1 calc GR .
H15C H 0.761440 -0.220313 0.567160 0.100 Uiso 1 1 calc GR .
C16 C 1.0825(9) -0.0706(10) 0.7624(7) 0.071(2) Uani 1 1 d . .
H16A H 1.177854 -0.090102 0.726500 0.107 Uiso 1 1 calc GR .
H16B H 1.071046 -0.143138 0.828012 0.107 Uiso 1 1 calc GR .
H16C H 1.076474 0.003714 0.778338 0.107 Uiso 1 1 calc GR .
C17 C 0.9770(10) -0.2788(8) 0.7096(7) 0.067(2) Uani 1 1 d . .
H17A H 0.894248 -0.320779 0.729835 0.101 Uiso 1 1 calc GR .
H17B H 1.029122 -0.300956 0.772153 0.101 Uiso 1 1 calc GR .
H17C H 1.043816 -0.306696 0.658308 0.101 Uiso 1 1 calc GR .
C18 C 0.8991(12) 0.2074(9) 0.6234(8) 0.082(3) Uani 1 1 d . .
H18A H 0.899979 0.202277 0.695220 0.123 Uiso 1 1 calc GR .
H18B H 0.818352 0.275849 0.587783 0.123 Uiso 1 1 calc GR .
H18C H 0.992087 0.224722 0.584588 0.123 Uiso 1 1 calc GR .
C19 C 0.9944(11) -0.2467(11) 1.1024(7) 0.080(3) Uani 1 1 d . .
H19 H 1.062873 -0.257441 1.149670 0.096 Uiso 1 1 calc R .
C20 C 0.9888(10) -0.3487(10) 1.0775(7) 0.075(2) Uani 1 1 d . .
H20 H 1.049170 -0.429775 1.111072 0.090 Uiso 1 1 calc R .
C21 C 0.3472(14) 0.3151(14) 0.7317(11) 0.104(4) Uani 1 1 d . .
C22 C 0.5350(18) 0.6328(15) 0.8281(15) 0.139(6) Uani 1 1 d . .
H22A H 0.590420 0.617427 0.888130 0.166 Uiso 1 1 calc R .
H22B H 0.517783 0.724562 0.783825 0.166 Uiso 1 1 calc R .
C23 C 0.304(5) 0.395(5) 0.608(4) 0.17(3) Uani 0.5 1 d . P
H23A H 0.347722 0.470690 0.578111 0.204 Uiso 0.5 1 calc R P
H23B H 0.347810 0.341525 0.567622 0.204 Uiso 0.5 1 calc R P
C24 C 0.275(3) 0.397(3) 0.556(3) 0.114(11) Uani 0.5 1 d . P
H24A H 0.374060 0.385827 0.522579 0.171 Uiso 0.5 1 calc GR P
H24B H 0.208658 0.463672 0.503697 0.171 Uiso 0.5 1 calc GR P
H24C H 0.241475 0.317595 0.581525 0.171 Uiso 0.5 1 calc GR P
C25 C 0.139(5) 0.439(3) 0.594(3) 0.171(18) Uani 0.5 1 d . P
H25A H 0.104224 0.374824 0.581770 0.257 Uiso 0.5 1 calc GR P
H25B H 0.119105 0.519404 0.533006 0.257 Uiso 0.5 1 calc GR P
H25C H 0.087014 0.449729 0.657170 0.257 Uiso 0.5 1 calc GR P
C26 C 0.275(5) 0.432(3) 0.640(3) 0.101(12) Uani 0.5 1 d . P
H23C H 0.173279 0.464692 0.662154 0.122 Uiso 0.5 1 calc R P
H26 H 0.329993 0.500009 0.618189 0.122 Uiso 0.5 1 calc R P
H21A H 0.301(15) 0.248(12) 0.747(11) 0.122 Uiso 1 1 d R .
H21B H 0.312(16) 0.342(14) 0.777(11) 0.122 Uiso 1 1 d R .

loop_
_atom_site_aniso_label
_atom_site_aniso_U_11
_atom_site_aniso_U_22
_atom_site_aniso_U_33
_atom_site_aniso_U_23
_atom_site_aniso_U_13
_atom_site_aniso_U_12
Ir1 0.03255(14) 0.05020(16) 0.03581(13) -0.02025(10) 0.00455(8) -0.01265(10)
Cl1 0.0343(8) 0.0775(12) 0.0483(8) -0.0252(8) 0.0015(6) -0.0172(8)
O1 0.037(2) 0.052(3) 0.046(2) -0.022(2) -0.0007(18) -0.0121(19)
N1 0.054(3) 0.058(3) 0.044(3) -0.028(3) 0.004(2) -0.021(3)
N2 0.058(4) 0.054(4) 0.052(3) -0.025(3) 0.011(3) -0.012(3)
C1 0.053(4) 0.048(4) 0.039(3) -0.016(3) 0.011(3) -0.020(3)
C2 0.039(3) 0.062(4) 0.044(3) -0.027(3) 0.009(3) -0.014(3)
C3 0.038(3) 0.055(4) 0.039(3) -0.018(3) 0.003(2) -0.014(3)
C4 0.041(4) 0.065(4) 0.043(3) -0.022(3) 0.011(3) -0.016(3)
C5 0.074(6) 0.075(6) 0.046(4) -0.008(4) -0.002(4) -0.014(4)
C6 0.051(4) 0.055(4) 0.036(3) -0.017(3) 0.003(3) -0.019(3)
C7 0.040(3) 0.065(4) 0.038(3) -0.025(3) 0.008(2) -0.017(3)
C8 0.037(4) 0.078(5) 0.053(4) -0.035(4) 0.013(3) -0.023(3)
C9 0.050(4) 0.066(5) 0.054(4) -0.030(3) 0.014(3) -0.027(4)
C10 0.070(5) 0.064(5) 0.061(5) -0.025(4) 0.005(4) -0.010(4)
C11 0.073(6) 0.085(6) 0.048(4) -0.029(4) -0.005(4) -0.036(5)
C12 0.078(6) 0.062(5) 0.057(4) -0.036(4) 0.014(4) -0.012(4)
Cl2 0.198(5) 0.156(4) 0.213(5) -0.086(4) 0.023(4) -0.095(4)
Cl3 0.099(3) 0.161(4) 0.262(7) -0.026(4) -0.030(4) -0.025(3)
C13 0.074(5) 0.069(5) 0.052(4) -0.038(4) 0.013(3) -0.028(4)
C14 0.063(5) 0.059(5) 0.056(4) -0.019(3) -0.004(3) -0.008(4)
C15 0.063(5) 0.104(7) 0.056(4) -0.050(5) 0.004(4) -0.027(5)
C16 0.042(4) 0.118(7) 0.072(5) -0.049(5) 0.004(3) -0.029(5)
C17 0.061(5) 0.070(5) 0.066(5) -0.032(4) 0.001(4) -0.002(4)
C18 0.086(7) 0.074(6) 0.097(7) -0.041(5) 0.036(5) -0.046(5)
C19 0.066(6) 0.114(8) 0.058(5) -0.026(5) -0.016(4) -0.022(5)
C20 0.062(5) 0.088(6) 0.059(5) -0.016(4) -0.016(4) -0.002(5)
C21 0.069(7) 0.098(9) 0.109(9) -0.021(7) -0.003(6) 0.009(6)
C22 0.148(14) 0.108(11) 0.186(16) -0.061(11) -0.028(12) -0.053(10)
C23 0.11(3) 0.19(5) 0.16(5) -0.05(3) -0.10(3) 0.06(3)
C24 0.083(19) 0.098(18) 0.15(3) -0.047(18) -0.068(18) 0.043(15)
C25 0.21(5) 0.11(2) 0.21(4) -0.05(2) -0.12(4) -0.01(3)
C26 0.10(2) 0.056(13) 0.13(3) -0.032(14) -0.011(17) 0.017(12)

loop_
_atom_type_symbol
_atom_type_description
_atom_type_scat_dispersion_real
_atom_type_scat_dispersion_imag
_atom_type_scat_source
C C 0.0033 0.0016 'International Tables Vol C Tables 4.2.6.8 and 6.1.1.4'
H H 0.0000 0.0000 'International Tables Vol C Tables 4.2.6.8 and 6.1.1.4'
N N 0.0061 0.0033 'International Tables Vol C Tables 4.2.6.8 and 6.1.1.4'
O O 0.0106 0.0060 'International Tables Vol C Tables 4.2.6.8 and 6.1.1.4'
Cl Cl 0.1484 0.1585 'International Tables Vol C Tables 4.2.6.8 and 6.1.1.4'
Ir Ir -1.4442 7.9887 'International Tables Vol C Tables 4.2.6.8 and 6.1.1.4'

loop_
_geom_angle_atom_site_label_1
_geom_angle_atom_site_label_2
_geom_angle_atom_site_label_3
_geom_angle
O1 Ir1 Cl1 85.28(13)
O1 Ir1 C2 94.1(2)
O1 Ir1 C4 154.7(2)
O1 Ir1 C7 116.6(2)
O1 Ir1 C8 105.5(3)
O1 Ir1 C9 143.0(3)
C1 Ir1 Cl1 89.3(2)
C1 Ir1 O1 82.4(2)
C1 Ir1 C2 145.1(3)
C1 Ir1 C4 122.5(3)
C1 Ir1 C7 160.5(3)
C1 Ir1 C8 108.7(3)
C1 Ir1 C9 98.5(3)
C2 Ir1 Cl1 125.15(19)
C2 Ir1 C7 37.0(3)
C4 Ir1 Cl1 97.6(2)
C4 Ir1 C2 63.6(3)
C4 Ir1 C7 38.2(3)
C7 Ir1 Cl1 95.92(18)
C8 Ir1 Cl1 159.8(2)
C8 Ir1 C2 38.7(3)
C8 Ir1 C4 65.4(3)
C8 Ir1 C7 64.1(3)
C8 Ir1 C9 38.9(3)
C9 Ir1 Cl1 131.6(2)
C9 Ir1 C2 64.1(3)
C9 Ir1 C4 39.1(3)
C9 Ir1 C7 64.1(3)
C3 O1 Ir1 114.8(4)
C1 N1 C6 123.4(6)
C1 N1 C13 110.4(7)
C13 N1 C6 126.1(6)
C1 N2 C10 125.4(6)
C1 N2 C12 110.0(6)
C12 N2 C10 124.5(7)
N1 C1 Ir1 123.6(5)
N1 C1 N2 105.1(6)
N2 C1 Ir1 131.2(5)
C7 C2 Ir1 71.9(4)
C7 C2 C8 108.2(7)
C7 C2 C17 126.0(7)
C8 C2 Ir1 67.1(4)
C8 C2 C17 125.5(7)
C17 C2 Ir1 122.7(5)
O1 C3 C6 121.9(6)
O1 C3 C14 121.6(6)
C14 C3 C6 116.4(6)
C5 C4 Ir1 127.9(5)
C7 C4 Ir1 73.7(4)
C7 C4 C5 124.8(7)
C7 C4 C9 107.5(6)
C9 C4 Ir1 69.5(4)
C9 C4 C5 127.3(7)
C4 C5 H5A 109.5
C4 C5 H5B 109.5
C4 C5 H5C 109.5
H5A C5 H5B 109.5
H5A C5 H5C 109.5
H5B C5 H5C 109.5
C3 C6 N1 119.1(6)
C3 C6 C11 121.7(7)
C11 C6 N1 119.3(6)
C2 C7 Ir1 71.1(4)
C2 C7 C4 108.3(6)
C2 C7 C15 126.8(7)
C4 C7 Ir1 68.1(4)
C4 C7 C15 124.9(7)
C15 C7 Ir1 125.1(5)
C2 C8 Ir1 74.2(4)
C2 C8 C16 125.6(8)
C9 C8 Ir1 70.8(4)
C9 C8 C2 107.7(6)
C9 C8 C16 126.0(7)
C16 C8 Ir1 127.7(5)
C4 C9 Ir1 71.3(4)
C4 C9 C18 126.4(8)
C8 C9 Ir1 70.2(4)
C8 C9 C4 108.2(6)
C8 C9 C18 125.4(8)
C18 C9 Ir1 127.0(5)
N2 C10 H10A 108.7
N2 C10 H10B 108.7
N2 C10 C21 114.1(8)
H10A C10 H10B 107.6
C21 C10 H10A 108.7
C21 C10 H10B 108.7
C6 C11 H11 120.2
C19 C11 C6 119.6(8)
C19 C11 H11 120.2
N2 C12 H12 126.3
C13 C12 N2 107.4(7)
C13 C12 H12 126.3
N1 C13 H13 126.5
C12 C13 N1 107.0(7)
C12 C13 H13 126.5
C3 C14 H14 118.9
C20 C14 C3 122.2(8)
C20 C14 H14 118.9
C7 C15 H15A 109.5
C7 C15 H15B 109.5
C7 C15 H15C 109.5
H15A C15 H15B 109.5
H15A C15 H15C 109.5
H15B C15 H15C 109.5
C8 C16 H16A 109.5
C8 C16 H16B 109.5
C8 C16 H16C 109.5
H16A C16 H16B 109.5
H16A C16 H16C 109.5
H16B C16 H16C 109.5
C2 C17 H17A 109.5
C2 C17 H17B 109.5
C2 C17 H17C 109.5
H17A C17 H17B 109.5
H17A C17 H17C 109.5
H17B C17 H17C 109.5
C9 C18 H18A 109.5
C9 C18 H18B 109.5
C9 C18 H18C 109.5
H18A C18 H18B 109.5
H18A C18 H18C 109.5
H18B C18 H18C 109.5
C11 C19 H19 120.0
C11 C19 C20 120.0(8)
C20 C19 H19 120.0
C14 C20 C19 119.8(8)
C14 C20 H20 120.1
C19 C20 H20 120.1
C10 C21 C23 103.5(19)
C10 C21 C26 117.5(19)
C10 C21 H21A 111(9)
C10 C21 H21B 118(10)
C23 C21 H21A 97(9)
C23 C21 H21B 121(10)
C26 C21 C23 26(2)
C26 C21 H21A 109(9)
C26 C21 H21B 96(10)
H21A C21 H21B 104(10)
Cl2 C22 H22A 108.9
Cl2 C22 H22B 108.9
Cl3 C22 Cl2 113.2(7)
Cl3 C22 H22A 108.9
Cl3 C22 H22B 108.9
H22A C22 H22B 107.8
C21 C23 H23A 108.6
C21 C23 H23B 108.6
H23A C23 H23B 107.6
C25 C23 C21 114(4)
C25 C23 H23A 108.6
C25 C23 H23B 108.6
H24A C24 H24B 109.5
H24A C24 H24C 109.5
H24B C24 H24C 109.5
C26 C24 H24A 109.5
C26 C24 H24B 109.5
C26 C24 H24C 109.5
C23 C25 H25A 109.5
C23 C25 H25B 109.5
C23 C25 H25C 109.5
H25A C25 H25B 109.5
H25A C25 H25C 109.5
H25B C25 H25C 109.5
C21 C26 H23C 110.0
C21 C26 H26 110.0
C24 C26 C21 109(2)
C24 C26 H23C 110.0
C24 C26 H26 110.0
H23C C26 H26 108.4

loop_
_geom_bond_atom_site_label_1
_geom_bond_atom_site_label_2
_geom_bond_distance
Ir1 Cl1 2.4136(17)
Ir1 O1 2.096(5)
Ir1 C1 2.019(6)
Ir1 C2 2.220(6)
Ir1 C4 2.156(6)
Ir1 C7 2.230(6)
Ir1 C8 2.125(7)
Ir1 C9 2.133(7)
O1 C3 1.326(8)
N1 C1 1.342(9)
N1 C6 1.436(9)
N1 C13 1.391(9)
N2 C1 1.347(9)
N2 C10 1.452(10)
N2 C12 1.391(9)
C2 C7 1.411(10)
C2 C8 1.443(10)
C2 C17 1.496(11)
C3 C6 1.390(9)
C3 C14 1.387(10)
C4 C5 1.509(11)
C4 C7 1.436(10)
C4 C9 1.437(10)
C5 H5A 0.9600
C5 H5B 0.9600
C5 H5C 0.9600
C6 C11 1.395(10)
C7 C15 1.508(10)
C8 C9 1.419(11)
C8 C16 1.512(10)
C9 C18 1.498(11)
C10 H10A 0.9700
C10 H10B 0.9700
C10 C21 1.472(15)
C11 H11 0.9300
C11 C19 1.362(13)
C12 H12 0.9300
C12 C13 1.311(12)
Cl2 C22 1.723(17)
Cl3 C22 1.706(16)
C13 H13 0.9300
C14 H14 0.9300
C14 C20 1.372(11)
C15 H15A 0.9600
C15 H15B 0.9600
C15 H15C 0.9600
C16 H16A 0.9600
C16 H16B 0.9600
C16 H16C 0.9600
C17 H17A 0.9600
C17 H17B 0.9600
C17 H17C 0.9600
C18 H18A 0.9600
C18 H18B 0.9600
C18 H18C 0.9600
C19 H19 0.9300
C19 C20 1.377(13)
C20 H20 0.9300
C21 C23 1.62(5)
C21 C26 1.51(4)
C21 H21A 0.92(13)
C21 H21B 0.79(13)
C22 H22A 0.9700
C22 H22B 0.9700
C23 H23A 0.9700
C23 H23B 0.9700
C23 C25 1.50(6)
C24 H24A 0.9600
C24 H24B 0.9600
C24 H24C 0.9600
C24 C26 1.37(5)
C25 H25A 0.9600
C25 H25B 0.9600
C25 H25C 0.9600
C26 H23C 0.9700
C26 H26 0.9700
